data_8106786
loop_
_publ_author_name
'Dikhtiarenko, Alla'
'Olivos Suarez, Alma I.'
'Pustovarenko, Alexey'
'Garc\'ia-Granda, Santiago'
'Gascon, Jorge'

_publ_section_title
;
 Crystal structure of
 2,2&#x2032;-diamino-[1,1&#x2032;-biphenyl]-4,4&#x2032;-dicarboxylic acid
 dihydrate, C14H16N2O6
;
_journal_issue 1
_journal_name_full 'Zeitschrift f\"ur Kristallographie - New Crystal Structures'
_journal_page_first 65
_journal_page_last 67
_journal_paper_doi 10.1515/ncrs-2014-9143
_journal_volume 231
_journal_year 2016
_chemical_formula_moiety 'C14 H12 N2 O4, 2(H2 O)'
_chemical_formula_sum 'C14 H16 N2 O6'
_chemical_formula_weight 308.29
_chemical_name_systematic
; 
2,2'-diamino[1,1'-biphenyl]-4,4'-dicarboxylic acid dihydrate
;
_space_group_IT_number 2
_space_group_name_Hall '-P 1'
_space_group_name_H-M_alt 'P -1'
_symmetry_cell_setting triclinic
_atom_sites_solution_hydrogens geom
_atom_sites_solution_primary direct
_atom_sites_solution_secondary difmap
_audit_creation_method SHELXL-2013
_cell_angle_alpha 111.535(2)
_cell_angle_beta 92.068(2)
_cell_angle_gamma 102.644(2)
_cell_formula_units_Z 4
_cell_length_a 10.0254(5)
_cell_length_b 11.2726(6)
_cell_length_c 13.4494(7)
_cell_measurement_reflns_used 73950
_cell_measurement_temperature 150(2)
_cell_measurement_theta_max 30.605
_cell_measurement_theta_min 2.494
_cell_volume 1368.16(13)
_computing_cell_refinement 'CrysAlis^Pro^ [7]'
_computing_data_collection 'CrysAlis^Pro^ [7]'
_computing_data_reduction 'CrysAlis^Pro^ [7]'
_computing_molecular_graphics 'Diamond 3.2i [10]'
_computing_publication_material 'WinGX [11]; enCIFer [12]'
_computing_structure_refinement 'SHELXL-2013 [9]'
_computing_structure_solution 'SIR92 [8]'
_diffrn_ambient_temperature 150(2)
_diffrn_detector_area_resol_mean 10.2673
_diffrn_measured_fraction_theta_full 0.999
_diffrn_measured_fraction_theta_max 0.997
_diffrn_measurement_device_type 'Xcalibur, Ruby, Gemini'
_diffrn_measurement_method '\w scans'
_diffrn_radiation_monochromator graphite
_diffrn_radiation_source 'Enhance (Mo) X-ray Source'
_diffrn_radiation_type MoK\a
_diffrn_radiation_wavelength 0.71073
_diffrn_reflns_av_R_equivalents 0.0346
_diffrn_reflns_av_sigmaI/netI 0.0596
_diffrn_reflns_limit_h_max 14
_diffrn_reflns_limit_h_min -14
_diffrn_reflns_limit_k_max 16
_diffrn_reflns_limit_k_min -16
_diffrn_reflns_limit_l_max 19
_diffrn_reflns_limit_l_min -19
_diffrn_reflns_number 73950
_diffrn_reflns_theta_full 30.00
_diffrn_reflns_theta_max 30.60
_diffrn_reflns_theta_min 2.49
_exptl_absorpt_coefficient_mu 0.118
_exptl_absorpt_correction_T_max 0.7371
_exptl_absorpt_correction_T_min 0.4119
_exptl_absorpt_correction_type refdelf
_exptl_absorpt_process_details
;
XABS2 [6],
Cubic fit to sin(theta)/lambda - 24 parameters
;
_exptl_crystal_colour yellow
_exptl_crystal_density_diffrn 1.497
_exptl_crystal_density_method 'not measured'
_exptl_crystal_description tetrahedral
_exptl_crystal_F_000 648
_exptl_crystal_size_max 0.300
_exptl_crystal_size_mid 0.200
_exptl_crystal_size_min 0.100
_refine_diff_density_max 0.431
_refine_diff_density_min -0.295
_refine_diff_density_rms 0.072
_refine_ls_extinction_method none
_refine_ls_goodness_of_fit_ref 1.012
_refine_ls_hydrogen_treatment mixed
_refine_ls_matrix_type full
_refine_ls_number_parameters 477
_refine_ls_number_reflns 8404
_refine_ls_number_restraints 2
_refine_ls_restrained_S_all 1.013
_refine_ls_R_factor_all 0.0728
_refine_ls_R_factor_gt 0.0470
_refine_ls_shift/su_max 0.001
_refine_ls_shift/su_mean 0.000
_refine_ls_structure_factor_coef Fsqd
_refine_ls_weighting_details 'calc w=1/[\s^2^(Fo^2^)+(0.0739P)^2^+0.3713P] where P=(Fo^2^+2Fc^2^)/3'
_refine_ls_weighting_scheme calc
_refine_ls_wR_factor_gt 0.1181
_refine_ls_wR_factor_ref 0.1328
_reflns_number_gt 6147
_reflns_number_total 8404
_reflns_threshold_expression >2sigma(I)
_cod_data_source_file suppl_ncrs-2014-9143_suppl.cif
_cod_data_source_block DADC
_cod_original_cell_volume 1368.16(12)
_cod_original_formula_sum 'C14 H16 N2 O6 '
_cod_database_code 8106786

loop_
_symmetry_equiv_pos_as_xyz
'x, y, z'
'-x, -y, -z'

loop_
_atom_site_label
_atom_site_type_symbol
_atom_site_fract_x
_atom_site_fract_y
_atom_site_fract_z
_atom_site_U_iso_or_equiv
_atom_site_adp_type
_atom_site_occupancy
_atom_site_symmetry_multiplicity
_atom_site_calc_flag
_atom_site_refinement_flags
_atom_site_disorder_assembly
_atom_site_disorder_group
H1A H 0.5902(18) 0.1963(18) -0.1026(15) 0.025(4) Uiso 1 1 d . . .
H1B H 0.671(2) 0.2351(19) 0.0062(15) 0.031(5) Uiso 1 1 d . . .
H2A H 0.429(2) 0.097(2) 0.0742(13) 0.048(6) Uiso 1 1 d D . .
H2B H 0.3929(18) 0.067(3) 0.1654(18) 0.062(7) Uiso 1 1 d D . .
H2C H 0.496(2) 0.003(2) 0.0938(16) 0.037(5) Uiso 1 1 d . . .
H3A H 0.962(2) 0.307(2) 0.544(2) 0.055(7) Uiso 1 1 d . . .
C1 C 0.21933(14) 0.42615(13) -0.07029(11) 0.0173(3) Uani 1 1 d . . .
C2 C 0.32262(13) 0.40293(13) -0.00023(11) 0.0158(2) Uani 1 1 d . . .
C3 C 0.40787(13) 0.32121(13) -0.04666(10) 0.0157(2) Uani 1 1 d . . .
H3 H 0.4030 0.2839 -0.1213 0.019 Uiso 1 1 calc R . .
C4 C 0.33106(14) 0.46147(14) 0.11158(11) 0.0186(3) Uani 1 1 d . . .
H4 H 0.2769 0.5190 0.1431 0.022 Uiso 1 1 calc R . .
C5 C 0.50074(13) 0.29431(12) 0.01707(10) 0.0151(2) Uani 1 1 d . . .
C6 C 0.42080(14) 0.43317(13) 0.17522(11) 0.0186(3) Uani 1 1 d . . .
H6 H 0.4255 0.4714 0.2498 0.022 Uiso 1 1 calc R . .
C7 C 0.50434(13) 0.34841(13) 0.12979(10) 0.0158(2) Uani 1 1 d . . .
C8 C 0.59474(13) 0.31721(13) 0.20220(10) 0.0153(2) Uani 1 1 d . . .
C9 C 0.57609(13) 0.19023(13) 0.20135(10) 0.0160(2) Uani 1 1 d . . .
C10 C 0.69930(14) 0.41702(13) 0.27724(11) 0.0171(3) Uani 1 1 d . . .
H10 H 0.7131 0.5028 0.2805 0.021 Uiso 1 1 calc R . .
C11 C 0.65894(14) 0.16245(13) 0.27018(11) 0.0175(3) Uani 1 1 d . . .
H11 H 0.6450 0.0770 0.2676 0.021 Uiso 1 1 calc R . .
C12 C 0.78272(13) 0.39063(13) 0.34674(11) 0.0166(2) Uani 1 1 d . . .
H12 H 0.8519 0.4582 0.3959 0.020 Uiso 1 1 calc R . .
C13 C 0.76287(13) 0.26283(13) 0.34296(10) 0.0161(2) Uani 1 1 d . . .
C14 C 0.84897(14) 0.23108(13) 0.41784(11) 0.0171(3) Uani 1 1 d . . .
N1 N 0.58403(12) 0.20860(12) -0.03172(10) 0.0175(2) Uani 1 1 d . . .
N2 N 0.46490(13) 0.08308(12) 0.12977(10) 0.0199(2) Uani 1 1 d D . .
O1 O 0.17559(10) 0.52844(10) -0.03006(8) 0.0219(2) Uani 1 1 d . . .
O2 O 0.17899(11) 0.34191(10) -0.16484(8) 0.0248(2) Uani 1 1 d . . .
O3 O 0.91504(11) 0.33432(10) 0.50236(8) 0.0214(2) Uani 1 1 d . . .
O4 O 0.85504(11) 0.11853(10) 0.40230(9) 0.0257(2) Uani 1 1 d . . .
H3B H 0.748(2) 1.005(2) 0.7269(17) 0.034(5) Uiso 1 1 d . . .
H3C H 0.842(2) 1.051(2) 0.8287(16) 0.034(5) Uiso 1 1 d . . .
H4A H 0.859(2) 1.023(2) 0.5249(18) 0.048(6) Uiso 1 1 d . . .
H4B H 0.897(2) 0.956(2) 0.5945(17) 0.040(6) Uiso 1 1 d . . .
H5 H 1.074(2) 0.559(2) 0.8934(19) 0.050(6) Uiso 1 1 d . . .
H8 H 0.214(3) 0.739(2) 0.264(2) 0.055(7) Uiso 1 1 d . . .
C15 C 1.02769(14) 0.69210(14) 0.86220(11) 0.0183(3) Uani 1 1 d . . .
C16 C 0.93264(13) 0.71562(13) 0.78736(11) 0.0168(3) Uani 1 1 d . . .
C17 C 0.87120(14) 0.61426(13) 0.68970(11) 0.0180(3) Uani 1 1 d . . .
H17 H 0.8859 0.5307 0.6721 0.022 Uiso 1 1 calc R . .
C18 C 0.90606(14) 0.83890(13) 0.81533(11) 0.0184(3) Uani 1 1 d . . .
H18 H 0.9468 0.9060 0.8809 0.022 Uiso 1 1 calc R . .
C19 C 0.81869(13) 0.86273(13) 0.74582(11) 0.0171(3) Uani 1 1 d . . .
C20 C 0.78825(14) 0.63928(13) 0.61935(11) 0.0177(3) Uani 1 1 d . . .
H20 H 0.7495 0.5723 0.5533 0.021 Uiso 1 1 calc R . .
C21 C 0.76103(13) 0.76306(13) 0.64507(11) 0.0158(2) Uani 1 1 d . . .
C22 C 0.66709(13) 0.78128(13) 0.56667(11) 0.0163(2) Uani 1 1 d . . .
C23 C 0.53343(14) 0.69999(13) 0.53528(11) 0.0180(3) Uani 1 1 d . . .
H23 H 0.5050 0.6379 0.5654 0.022 Uiso 1 1 calc R . .
C24 C 0.71068(14) 0.87271(13) 0.51814(11) 0.0182(3) Uani 1 1 d . . .
C25 C 0.61835(14) 0.88218(14) 0.44323(11) 0.0198(3) Uani 1 1 d . . .
H25 H 0.6460 0.9434 0.4121 0.024 Uiso 1 1 calc R . .
C26 C 0.44253(14) 0.70948(14) 0.46059(11) 0.0188(3) Uani 1 1 d . . .
H26 H 0.3536 0.6551 0.4413 0.023 Uiso 1 1 calc R . .
C27 C 0.48552(14) 0.80143(13) 0.41444(11) 0.0177(3) Uani 1 1 d . . .
C28 C 0.39176(14) 0.81205(14) 0.33181(11) 0.0195(3) Uani 1 1 d . . .
N3 N 0.77863(14) 0.98296(12) 0.78173(11) 0.0227(3) Uani 1 1 d . . .
N4 N 0.84774(13) 0.94472(14) 0.53550(12) 0.0278(3) Uani 1 1 d . . .
O5 O 1.01215(11) 0.56708(10) 0.84319(9) 0.0231(2) Uani 1 1 d . . .
O6 O 1.11213(11) 0.78070(11) 0.93305(9) 0.0282(2) Uani 1 1 d . . .
O7 O 0.42967(11) 0.87653(11) 0.27761(9) 0.0277(2) Uani 1 1 d . . .
O8 O 0.26420(11) 0.74308(12) 0.32201(9) 0.0287(2) Uani 1 1 d . . .
H9WA H 0.030(3) 0.700(2) 0.1569(17) 0.045(6) Uiso 1 1 d . . .
H9WB H 0.136(2) 0.660(2) 0.099(2) 0.050(7) Uiso 1 1 d . . .
O9W O 0.11581(12) 0.72159(11) 0.15266(9) 0.0234(2) Uani 1 1 d . . .
H10A H 0.096(3) 0.306(3) 0.687(2) 0.056(7) Uiso 1 1 d . . .
H10B H 0.101(3) 0.199(3) 0.584(2) 0.080(9) Uiso 1 1 d . . .
O10W O 0.05557(14) 0.26216(15) 0.62473(11) 0.0384(3) Uani 1 1 d . . .
H11A H 0.158(3) 0.166(3) 0.805(2) 0.074(8) Uiso 1 1 d . . .
H11B H 0.144(3) 0.023(3) 0.732(2) 0.074(8) Uiso 1 1 d . . .
O11W O 0.13012(15) 0.07935(13) 0.80412(11) 0.0392(3) Uani 1 1 d . . .
H12A H 0.231(3) 0.057(3) 0.910(2) 0.067(8) Uiso 1 1 d . . .
H12B H 0.215(3) -0.059(3) 0.950(2) 0.078(9) Uiso 1 1 d . . .
O12W O 0.27727(13) 0.02504(12) 0.95508(10) 0.0323(3) Uani 1 1 d . . .

loop_
_atom_site_aniso_label
_atom_site_aniso_U_11
_atom_site_aniso_U_22
_atom_site_aniso_U_33
_atom_site_aniso_U_23
_atom_site_aniso_U_13
_atom_site_aniso_U_12
C1 0.0149(6) 0.0169(6) 0.0217(6) 0.0101(5) -0.0032(5) 0.0029(5)
C2 0.0138(6) 0.0151(6) 0.0201(6) 0.0093(5) -0.0023(5) 0.0029(4)
C3 0.0158(6) 0.0164(6) 0.0153(6) 0.0075(5) -0.0023(5) 0.0029(5)
C4 0.0189(6) 0.0197(6) 0.0207(6) 0.0088(5) 0.0011(5) 0.0099(5)
C5 0.0133(6) 0.0144(6) 0.0190(6) 0.0078(5) 0.0004(5) 0.0040(4)
C6 0.0208(6) 0.0212(6) 0.0162(6) 0.0080(5) 0.0003(5) 0.0090(5)
C7 0.0140(6) 0.0168(6) 0.0187(6) 0.0092(5) -0.0014(5) 0.0044(5)
C8 0.0154(6) 0.0189(6) 0.0150(6) 0.0085(5) 0.0015(5) 0.0077(5)
C9 0.0153(6) 0.0170(6) 0.0163(6) 0.0066(5) -0.0008(5) 0.0053(5)
C10 0.0177(6) 0.0173(6) 0.0194(6) 0.0099(5) 0.0011(5) 0.0054(5)
C11 0.0183(6) 0.0171(6) 0.0201(6) 0.0099(5) -0.0006(5) 0.0062(5)
C12 0.0145(6) 0.0189(6) 0.0170(6) 0.0080(5) 0.0003(5) 0.0038(5)
C13 0.0158(6) 0.0199(6) 0.0158(6) 0.0093(5) 0.0014(5) 0.0070(5)
C14 0.0149(6) 0.0201(6) 0.0178(6) 0.0095(5) -0.0012(5) 0.0038(5)
N1 0.0163(5) 0.0205(5) 0.0175(5) 0.0074(4) 0.0004(4) 0.0079(4)
N2 0.0209(6) 0.0189(6) 0.0195(6) 0.0069(5) -0.0025(5) 0.0060(5)
O1 0.0232(5) 0.0212(5) 0.0246(5) 0.0096(4) -0.0032(4) 0.0116(4)
O2 0.0278(6) 0.0214(5) 0.0226(5) 0.0064(4) -0.0110(4) 0.0073(4)
O3 0.0232(5) 0.0220(5) 0.0185(5) 0.0083(4) -0.0055(4) 0.0052(4)
O4 0.0317(6) 0.0203(5) 0.0262(5) 0.0106(4) -0.0085(4) 0.0079(4)
C15 0.0151(6) 0.0208(6) 0.0230(6) 0.0123(5) 0.0001(5) 0.0057(5)
C16 0.0134(6) 0.0203(6) 0.0212(6) 0.0127(5) 0.0007(5) 0.0050(5)
C17 0.0172(6) 0.0173(6) 0.0227(6) 0.0097(5) 0.0010(5) 0.0073(5)
C18 0.0175(6) 0.0178(6) 0.0195(6) 0.0074(5) -0.0026(5) 0.0039(5)
C19 0.0152(6) 0.0165(6) 0.0214(6) 0.0089(5) 0.0003(5) 0.0052(5)
C20 0.0178(6) 0.0183(6) 0.0175(6) 0.0074(5) -0.0006(5) 0.0052(5)
C21 0.0126(6) 0.0184(6) 0.0199(6) 0.0112(5) 0.0002(5) 0.0043(5)
C22 0.0158(6) 0.0179(6) 0.0174(6) 0.0087(5) 0.0002(5) 0.0054(5)
C23 0.0173(6) 0.0206(6) 0.0187(6) 0.0115(5) 0.0007(5) 0.0033(5)
C24 0.0141(6) 0.0206(6) 0.0233(7) 0.0125(5) -0.0006(5) 0.0042(5)
C25 0.0177(6) 0.0227(7) 0.0238(7) 0.0148(5) 0.0006(5) 0.0050(5)
C26 0.0148(6) 0.0224(6) 0.0194(6) 0.0094(5) -0.0009(5) 0.0030(5)
C27 0.0171(6) 0.0209(6) 0.0174(6) 0.0084(5) 0.0007(5) 0.0072(5)
C28 0.0190(6) 0.0219(6) 0.0183(6) 0.0078(5) -0.0005(5) 0.0068(5)
N3 0.0254(6) 0.0167(6) 0.0265(6) 0.0083(5) -0.0034(5) 0.0075(5)
N4 0.0167(6) 0.0316(7) 0.0413(8) 0.0262(6) -0.0063(5) -0.0015(5)
O5 0.0216(5) 0.0209(5) 0.0305(6) 0.0146(4) -0.0056(4) 0.0058(4)
O6 0.0271(6) 0.0242(5) 0.0327(6) 0.0137(5) -0.0117(4) 0.0030(4)
O7 0.0269(6) 0.0334(6) 0.0272(6) 0.0192(5) -0.0048(4) 0.0043(5)
O8 0.0173(5) 0.0431(7) 0.0295(6) 0.0221(5) -0.0064(4) 0.0023(5)
O9W 0.0208(5) 0.0237(5) 0.0226(5) 0.0074(4) -0.0052(4) 0.0036(4)
O10W 0.0436(8) 0.0531(8) 0.0213(6) 0.0108(6) -0.0073(5) 0.0257(7)
O11W 0.0516(8) 0.0234(6) 0.0401(7) 0.0117(5) -0.0029(6) 0.0066(6)
O12W 0.0352(6) 0.0238(6) 0.0328(6) 0.0109(5) -0.0120(5) -0.0002(5)

loop_
_atom_type_symbol
_atom_type_description
_atom_type_scat_dispersion_real
_atom_type_scat_dispersion_imag
_atom_type_scat_source
C C 0.0033 0.0016 'International Tables Vol C Tables 4.2.6.8 and 6.1.1.4'
H H 0.0000 0.0000 'International Tables Vol C Tables 4.2.6.8 and 6.1.1.4'
N N 0.0061 0.0033 'International Tables Vol C Tables 4.2.6.8 and 6.1.1.4'
O O 0.0106 0.0060 'International Tables Vol C Tables 4.2.6.8 and 6.1.1.4'

loop_
_geom_angle_atom_site_label_1
_geom_angle_atom_site_label_2
_geom_angle_atom_site_label_3
_geom_angle
_geom_angle_site_symmetry_1
_geom_angle_site_symmetry_3
O2 C1 O1 123.54(12) . .
O2 C1 C2 118.66(12) . .
O1 C1 C2 117.78(12) . .
C3 C2 C4 119.92(12) . .
C3 C2 C1 120.15(12) . .
C4 C2 C1 119.92(12) . .
C2 C3 C5 121.00(12) . .
C6 C4 C2 119.39(12) . .
C3 C5 C7 118.95(12) . .
C3 C5 N1 120.10(12) . .
C7 C5 N1 120.86(11) . .
C4 C6 C7 121.36(12) . .
C6 C7 C5 119.26(11) . .
C6 C7 C8 118.98(11) . .
C5 C7 C8 121.76(11) . .
C9 C8 C10 117.44(11) . .
C9 C8 C7 122.18(12) . .
C10 C8 C7 120.33(11) . .
C11 C9 C8 121.86(12) . .
C11 C9 N2 117.55(12) . .
C8 C9 N2 120.56(11) . .
C12 C10 C8 121.27(12) . .
C9 C11 C13 119.56(12) . .
C10 C12 C13 119.95(12) . .
C11 C13 C12 119.90(12) . .
C11 C13 C14 118.60(12) . .
C12 C13 C14 121.47(12) . .
O4 C14 O3 123.41(12) . .
O4 C14 C13 122.72(12) . .
O3 C14 C13 113.86(11) . .
O6 C15 O5 123.71(12) . .
O6 C15 C16 123.30(12) . .
O5 C15 C16 112.99(12) . .
C18 C16 C17 120.20(12) . .
C18 C16 C15 119.76(12) . .
C17 C16 C15 120.05(12) . .
C20 C17 C16 119.28(12) . .
C16 C18 C19 120.41(12) . .
C18 C19 C21 119.89(12) . .
C18 C19 N3 119.36(12) . .
C21 C19 N3 120.48(12) . .
C17 C20 C21 121.61(12) . .
C20 C21 C19 118.50(12) . .
C20 C21 C22 118.51(12) . .
C19 C21 C22 122.93(12) . .
C23 C22 C24 118.75(12) . .
C23 C22 C21 118.83(11) . .
C24 C22 C21 122.32(12) . .
C26 C23 C22 121.65(12) . .
C25 C24 N4 118.88(12) . .
C25 C24 C22 119.30(12) . .
N4 C24 C22 121.52(12) . .
C27 C25 C24 120.81(12) . .
C23 C26 C27 119.25(12) . .
C25 C27 C26 120.22(12) . .
C25 C27 C28 119.04(12) . .
C26 C27 C28 120.72(12) . .
O7 C28 O8 123.66(13) . .
O7 C28 C27 123.40(13) . .
O8 C28 C27 112.93(12) . .

loop_
_geom_bond_atom_site_label_1
_geom_bond_atom_site_label_2
_geom_bond_distance
_geom_bond_site_symmetry_2
C1 O2 1.2612(17) .
C1 O1 1.2630(16) .
C1 C2 1.5026(18) .
C2 C3 1.3893(19) .
C2 C4 1.3934(19) .
C3 C5 1.3964(17) .
C4 C6 1.3836(18) .
C5 C7 1.4069(18) .
C5 N1 1.4102(17) .
C6 C7 1.3951(18) .
C7 C8 1.4902(17) .
C8 C9 1.3980(18) .
C8 C10 1.3989(19) .
C9 C11 1.3843(18) .
C9 N2 1.4518(18) .
C10 C12 1.3851(18) .
C11 C13 1.3861(19) .
C12 C13 1.3919(18) .
C13 C14 1.4915(18) .
C14 O4 1.2236(17) .
C14 O3 1.3123(16) .
C15 O6 1.2228(17) .
C15 O5 1.3085(17) .
C15 C16 1.4929(18) .
C16 C18 1.3891(19) .
C16 C17 1.3935(19) .
C17 C20 1.3814(18) .
C18 C19 1.3934(18) .
C19 C21 1.4050(19) .
C19 N3 1.4154(17) .
C20 C21 1.4001(18) .
C21 C22 1.4877(18) .
C22 C23 1.3968(19) .
C22 C24 1.4129(18) .
C23 C26 1.3808(18) .
C24 C25 1.3922(18) .
C24 N4 1.3967(18) .
C25 C27 1.388(2) .
C26 C27 1.3933(19) .
C27 C28 1.4847(19) .
C28 O7 1.2216(17) .
C28 O8 1.3170(18) .

loop_
_geom_hbond_atom_site_label_D
_geom_hbond_atom_site_label_H
_geom_hbond_atom_site_label_A
_geom_hbond_distance_DH
_geom_hbond_distance_HA
_geom_hbond_distance_DA
_geom_hbond_angle_DHA
_geom_hbond_site_symmetry_A
N2 H2C N1 0.98(2) 2.16(2) 2.9757(17) 139.5(17) 2_655
N2 H2B N3 0.904(10) 1.932(11) 2.8277(19) 171(2) 2_666
N2 H2A O12W 0.897(9) 1.966(16) 2.7387(17) 143(2) 1_554
O3 H3A O10W 0.90(2) 1.69(3) 2.5831(15) 178(2) 1_655
O5 H5 O1 0.94(2) 1.60(2) 2.5371(14) 173(2) 1_656
O8 H8 O9W 0.90(2) 1.68(3) 2.5793(15) 177(2) .
O9W H9WB O1 0.87(3) 1.94(3) 2.8087(16) 175(2) .
O9W H9WA O2 0.85(2) 2.06(2) 2.9101(16) 177(2) 2_565
O10W H10A O2 0.84(3) 1.99(3) 2.7824(16) 159(2) 1_556
O10W H10B N4 0.94(3) 2.00(3) 2.911(2) 163(3) 2_666
O11W H11A O2 0.95(3) 1.83(3) 2.7600(17) 164(3) 1_556
O11W H11B O4 0.98(3) 1.92(3) 2.8868(18) 167(2) 2_656
O12W H12B O6 0.99(3) 1.80(3) 2.7901(16) 175(3) 1_445
O12W H12A O11W 0.97(3) 1.84(3) 2.7865(18) 167(2) .
N1 H1B O6 0.92(2) 2.36(2) 3.2379(16) 158.6(16) 2_766
N2 H2A N1 0.897(9) 2.58(2) 3.1384(17) 121.1(17) .
N2 H2C O12W 0.98(2) 2.44(2) 3.1686(18) 130.2(16) 2_656
N3 H3B N4 0.92(2) 2.70(2) 3.299(2) 123.4(15) .
N3 H3B O7 0.92(2) 2.46(2) 3.1245(16) 129.0(16) 2_676
N3 H3C O9W 0.89(2) 2.42(2) 3.0370(17) 126.7(16) 2_676

loop_
_geom_torsion_atom_site_label_1
_geom_torsion_atom_site_label_2
_geom_torsion_atom_site_label_3
_geom_torsion_atom_site_label_4
_geom_torsion
_geom_torsion_site_symmetry_1
_geom_torsion_site_symmetry_2
_geom_torsion_site_symmetry_3
_geom_torsion_site_symmetry_4
O2 C1 C2 C3 23.00(19) . . . .
O1 C1 C2 C3 -158.34(13) . . . .
O2 C1 C2 C4 -155.75(13) . . . .
O1 C1 C2 C4 22.90(19) . . . .
C4 C2 C3 C5 1.3(2) . . . .
C1 C2 C3 C5 -177.47(12) . . . .
C3 C2 C4 C6 -2.6(2) . . . .
C1 C2 C4 C6 176.19(12) . . . .
C2 C3 C5 C7 1.78(19) . . . .
C2 C3 C5 N1 178.49(12) . . . .
C2 C4 C6 C7 0.8(2) . . . .
C4 C6 C7 C5 2.3(2) . . . .
C4 C6 C7 C8 -177.49(13) . . . .
C3 C5 C7 C6 -3.52(19) . . . .
N1 C5 C7 C6 179.80(12) . . . .
C3 C5 C7 C8 176.24(12) . . . .
N1 C5 C7 C8 -0.45(19) . . . .
C6 C7 C8 C9 114.96(15) . . . .
C5 C7 C8 C9 -64.80(18) . . . .
C6 C7 C8 C10 -62.55(17) . . . .
C5 C7 C8 C10 117.69(14) . . . .
C10 C8 C9 C11 -1.25(19) . . . .
C7 C8 C9 C11 -178.83(12) . . . .
C10 C8 C9 N2 176.66(12) . . . .
C7 C8 C9 N2 -0.92(19) . . . .
C9 C8 C10 C12 1.09(19) . . . .
C7 C8 C10 C12 178.72(12) . . . .
C8 C9 C11 C13 0.6(2) . . . .
N2 C9 C11 C13 -177.42(12) . . . .
C8 C10 C12 C13 -0.2(2) . . . .
C9 C11 C13 C12 0.4(2) . . . .
C9 C11 C13 C14 178.77(12) . . . .
C10 C12 C13 C11 -0.5(2) . . . .
C10 C12 C13 C14 -178.88(12) . . . .
C11 C13 C14 O4 17.7(2) . . . .
C12 C13 C14 O4 -163.86(14) . . . .
C11 C13 C14 O3 -161.07(12) . . . .
C12 C13 C14 O3 17.33(18) . . . .
O6 C15 C16 C18 -20.0(2) . . . .
O5 C15 C16 C18 160.71(13) . . . .
O6 C15 C16 C17 159.80(14) . . . .
O5 C15 C16 C17 -19.48(18) . . . .
C18 C16 C17 C20 2.6(2) . . . .
C15 C16 C17 C20 -177.22(12) . . . .
C17 C16 C18 C19 -0.5(2) . . . .
C15 C16 C18 C19 179.34(12) . . . .
C16 C18 C19 C21 -2.4(2) . . . .
C16 C18 C19 N3 171.66(13) . . . .
C16 C17 C20 C21 -1.9(2) . . . .
C17 C20 C21 C19 -0.9(2) . . . .
C17 C20 C21 C22 -178.07(12) . . . .
C18 C19 C21 C20 3.0(2) . . . .
N3 C19 C21 C20 -170.94(13) . . . .
C18 C19 C21 C22 -179.94(12) . . . .
N3 C19 C21 C22 6.1(2) . . . .
C20 C21 C22 C23 57.48(18) . . . .
C19 C21 C22 C23 -119.57(15) . . . .
C20 C21 C22 C24 -118.80(15) . . . .
C19 C21 C22 C24 64.15(19) . . . .
C24 C22 C23 C26 -1.8(2) . . . .
C21 C22 C23 C26 -178.19(13) . . . .
C23 C22 C24 C25 2.0(2) . . . .
C21 C22 C24 C25 178.29(13) . . . .
C23 C22 C24 N4 -171.69(14) . . . .
C21 C22 C24 N4 4.6(2) . . . .
N4 C24 C25 C27 172.64(14) . . . .
C22 C24 C25 C27 -1.2(2) . . . .
C22 C23 C26 C27 0.7(2) . . . .
C24 C25 C27 C26 0.1(2) . . . .
C24 C25 C27 C28 -178.19(13) . . . .
C23 C26 C27 C25 0.1(2) . . . .
C23 C26 C27 C28 178.43(13) . . . .
C25 C27 C28 O7 9.3(2) . . . .
C26 C27 C28 O7 -168.98(14) . . . .
C25 C27 C28 O8 -171.68(13) . . . .
C26 C27 C28 O8 10.02(19) . . . .
